data_2207857
loop_
_publ_author_name
'Yuan, Yan-Qin'
'Guo, Sheng-Rong'
'Zen-Nian Shu'
'Yong-Bing Gu'
'Jian-Jun Mo'

_publ_section_title
;
 3-Bromomethyl-5-chloro-2-benzothiophene
;
_journal_coeditor_code RZ6119
_journal_issue 1
_journal_name_full 'Acta Crystallographica Section E'
_journal_page_first o77
_journal_page_last o78
_journal_paper_doi 10.1107/S1600536805039826
_journal_volume 62
_journal_year 2006
_chemical_formula_iupac 'C9 H6 Br Cl S'
_chemical_formula_moiety 'C9 H6 Br Cl S'
_chemical_formula_sum 'C9 H6 Br Cl S'
_chemical_formula_weight 261.56
_chemical_melting_point 409
_chemical_name_systematic
;
3-Bromomethyl-5-chloro-2-benzothiophene
;
_space_group_IT_number 14
_symmetry_cell_setting monoclinic
_symmetry_space_group_name_Hall '-P 2ybc'
_symmetry_space_group_name_H-M 'P 1 21/c 1'
_atom_sites_solution_hydrogens geom
_atom_sites_solution_primary direct
_atom_sites_solution_secondary difmap
_audit_creation_method SHELXL97
_cell_angle_alpha 90.00
_cell_angle_beta 96.946(2)
_cell_angle_gamma 90.00
_cell_formula_units_Z 4
_cell_length_a 7.2891(9)
_cell_length_b 13.6044(16)
_cell_length_c 9.4539(12)
_cell_measurement_reflns_used 3579
_cell_measurement_temperature 298(2)
_cell_measurement_theta_max 25.32
_cell_measurement_theta_min 1.86
_cell_volume 930.6(2)
_computing_cell_refinement 'SAINT (Bruker, 2002)'
_computing_data_collection 'SMART (Bruker, 2002)'
_computing_data_reduction SAINT
_computing_molecular_graphics 'XP (Bruker, 2002)'
_computing_publication_material SHELXL97
_computing_structure_refinement 'SHELXL97 (Sheldrick, 1997)'
_computing_structure_solution 'SHELXS97 (Sheldrick, 1997)'
_diffrn_ambient_temperature 298(2)
_diffrn_measured_fraction_theta_full 0.998
_diffrn_measured_fraction_theta_max 0.998
_diffrn_measurement_device_type 'Bruker SMART CCD area-detector'
_diffrn_measurement_method '\f and \w'
_diffrn_radiation_monochromator graphite
_diffrn_radiation_source 'fine-focus sealed tube'
_diffrn_radiation_type MoK\a
_diffrn_radiation_wavelength 0.71073
_diffrn_reflns_av_R_equivalents 0.0160
_diffrn_reflns_av_sigmaI/netI 0.0214
_diffrn_reflns_limit_h_max 8
_diffrn_reflns_limit_h_min -8
_diffrn_reflns_limit_k_max 14
_diffrn_reflns_limit_k_min -16
_diffrn_reflns_limit_l_max 11
_diffrn_reflns_limit_l_min -9
_diffrn_reflns_number 5138
_diffrn_reflns_theta_full 26.00
_diffrn_reflns_theta_max 26.00
_diffrn_reflns_theta_min 2.64
_diffrn_standards_number 0
_exptl_absorpt_coefficient_mu 4.864
_exptl_absorpt_correction_T_max 0.530
_exptl_absorpt_correction_T_min 0.325
_exptl_absorpt_correction_type multi-scan
_exptl_absorpt_process_details '(SADABS; Bruker, 2002)'
_exptl_crystal_colour colourless
_exptl_crystal_density_diffrn 1.867
_exptl_crystal_density_method 'not measured'
_exptl_crystal_description prism
_exptl_crystal_F_000 512
_exptl_crystal_size_max 0.28
_exptl_crystal_size_mid 0.20
_exptl_crystal_size_min 0.13
_refine_diff_density_max 0.339
_refine_diff_density_min -0.528
_refine_ls_extinction_method none
_refine_ls_goodness_of_fit_ref 1.067
_refine_ls_hydrogen_treatment constr
_refine_ls_matrix_type full
_refine_ls_number_parameters 109
_refine_ls_number_reflns 1823
_refine_ls_number_restraints 0
_refine_ls_restrained_S_all 1.067
_refine_ls_R_factor_all 0.0345
_refine_ls_R_factor_gt 0.0283
_refine_ls_shift/su_max 0.001
_refine_ls_shift/su_mean 0.000
_refine_ls_structure_factor_coef Fsqd
_refine_ls_weighting_details 'calc w = 1/[\s^2^(Fo^2^)+(0.0423P)^2^+0.2265P] where P=(Fo^2^+2Fc^2^)/3'
_refine_ls_weighting_scheme calc
_refine_ls_wR_factor_gt 0.0726
_refine_ls_wR_factor_ref 0.0749
_reflns_number_gt 1566
_reflns_number_total 1823
_reflns_threshold_expression I>2\s(I)
_cod_data_source_file rz6119.cif
_cod_data_source_block I
_cod_original_sg_symbol_H-M 'P 21/c'
_cod_database_code 2207857
_cod_database_fobs_code 2207857

loop_
_symmetry_equiv_pos_as_xyz
'x, y, z'
'-x, y+1/2, -z+1/2'
'-x, -y, -z'
'x, -y-1/2, z-1/2'

loop_
_atom_site_label
_atom_site_fract_x
_atom_site_fract_y
_atom_site_fract_z
_atom_site_U_iso_or_equiv
_atom_site_adp_type
_atom_site_calc_flag
_atom_site_refinement_flags
_atom_site_occupancy
_atom_site_type_symbol
Br1 0.65145(4) 0.18964(2) -0.02590(3) 0.05367(13) Uani d . 1 Br
Cl1 0.60567(10) 0.56974(6) 0.26136(10) 0.0652(2) Uani d . 1 Cl
S1 1.29663(9) 0.33864(6) 0.12678(8) 0.04961(19) Uani d . 1 S
C1 1.1176(3) 0.40894(18) 0.1780(3) 0.0374(5) Uani d . 1 C
C2 0.9491(3) 0.38833(17) 0.0921(2) 0.0346(5) Uani d . 1 C
C3 0.7899(3) 0.43886(18) 0.1185(3) 0.0385(5) Uani d . 1 C
H3 0.6773 0.4268 0.0638 0.046 Uiso calc R 1 H
C4 0.8028(3) 0.50625(18) 0.2260(3) 0.0420(6) Uani d . 1 C
C5 0.9682(4) 0.5268(2) 0.3107(3) 0.0476(6) Uani d . 1 C
H5 0.9718 0.5736 0.3827 0.057 Uiso calc R 1 H
C6 1.1265(4) 0.4771(2) 0.2869(3) 0.0457(6) Uani d . 1 C
H6 1.2377 0.4894 0.3433 0.055 Uiso calc R 1 H
C7 1.1484(4) 0.2825(2) -0.0039(3) 0.0477(6) Uani d . 1 C
H7 1.1868 0.2343 -0.0636 0.057 Uiso calc R 1 H
C8 0.9719(4) 0.31392(17) -0.0126(3) 0.0391(5) Uani d . 1 C
C9 0.8203(4) 0.2768(2) -0.1173(3) 0.0492(6) Uani d . 1 C
H9A 0.8722 0.2408 -0.1916 0.059 Uiso calc R 1 H
H9B 0.7509 0.3319 -0.1613 0.059 Uiso calc R 1 H

loop_
_atom_site_aniso_label
_atom_site_aniso_U_11
_atom_site_aniso_U_22
_atom_site_aniso_U_33
_atom_site_aniso_U_12
_atom_site_aniso_U_13
_atom_site_aniso_U_23
Br1 0.04749(19) 0.0526(2) 0.0589(2) -0.00305(11) -0.00180(13) -0.00422(12)
Cl1 0.0537(4) 0.0572(4) 0.0882(6) 0.0100(3) 0.0235(4) -0.0142(4)
S1 0.0355(3) 0.0558(4) 0.0577(4) 0.0060(3) 0.0058(3) 0.0009(3)
C1 0.0339(12) 0.0387(13) 0.0404(13) -0.0019(9) 0.0080(10) 0.0071(10)
C2 0.0368(12) 0.0341(12) 0.0334(12) -0.0010(9) 0.0057(9) 0.0061(10)
C3 0.0348(12) 0.0395(13) 0.0413(13) -0.0007(10) 0.0046(10) 0.0034(10)
C4 0.0416(13) 0.0359(13) 0.0512(15) 0.0010(10) 0.0159(11) -0.0006(11)
C5 0.0543(16) 0.0424(14) 0.0475(16) -0.0074(12) 0.0119(12) -0.0074(12)
C6 0.0432(14) 0.0498(15) 0.0434(15) -0.0092(12) 0.0019(11) -0.0022(12)
C7 0.0477(15) 0.0503(15) 0.0468(16) 0.0056(12) 0.0122(12) -0.0044(12)
C8 0.0434(14) 0.0410(13) 0.0338(12) 0.0019(10) 0.0091(10) 0.0021(10)
C9 0.0539(16) 0.0548(15) 0.0390(14) 0.0003(13) 0.0057(12) -0.0029(12)

loop_
_atom_type_symbol
_atom_type_description
_atom_type_scat_dispersion_real
_atom_type_scat_dispersion_imag
_atom_type_scat_source
C C 0.0033 0.0016 'International Tables Vol C Tables 4.2.6.8 and 6.1.1.4'
H H 0.0000 0.0000 'International Tables Vol C Tables 4.2.6.8 and 6.1.1.4'
S S 0.1246 0.1234 'International Tables Vol C Tables 4.2.6.8 and 6.1.1.4'
Cl Cl 0.1484 0.1585 'International Tables Vol C Tables 4.2.6.8 and 6.1.1.4'
Br Br -0.2901 2.4595 'International Tables Vol C Tables 4.2.6.8 and 6.1.1.4'

loop_
_geom_angle_atom_site_label_1
_geom_angle_atom_site_label_2
_geom_angle_atom_site_label_3
_geom_angle
_geom_angle_publ_flag
C7 S1 C1 90.97(12) yes
C6 C1 C2 121.3(2) ?
C6 C1 S1 127.56(19) .
C2 C1 S1 111.16(18) yes
C3 C2 C1 118.8(2) ?
C3 C2 C8 129.5(2) ?
C1 C2 C8 111.6(2) yes
C4 C3 C2 118.7(2) ?
C4 C3 H3 120.7 ?
C2 C3 H3 120.7 ?
C3 C4 C5 122.8(2) ?
C3 C4 Cl1 119.5(2) ?
C5 C4 Cl1 117.8(2) ?
C6 C5 C4 119.4(2) ?
C6 C5 H5 120.3 ?
C4 C5 H5 120.3 ?
C5 C6 C1 119.1(2) ?
C5 C6 H6 120.5 ?
C1 C6 H6 120.5 ?
C8 C7 S1 114.5(2) yes
C8 C7 H7 122.7 ?
S1 C7 H7 122.7 ?
C7 C8 C2 111.7(2) yes
C7 C8 C9 124.2(2) ?
C2 C8 C9 124.1(2) ?
C8 C9 Br1 111.44(18) ?
C8 C9 H9A 109.3 ?
Br1 C9 H9A 109.3 ?
C8 C9 H9B 109.3 ?
Br1 C9 H9B 109.3 ?
H9A C9 H9B 108.0 ?

loop_
_geom_bond_atom_site_label_1
_geom_bond_atom_site_label_2
_geom_bond_distance
_geom_bond_publ_flag
Br1 C9 1.981(3) ?
Cl1 C4 1.744(3) ?
S1 C7 1.719(3) yes
S1 C1 1.734(2) yes
C1 C6 1.382(4) ?
C1 C2 1.416(3) yes
C2 C3 1.397(3) ?
C2 C8 1.440(3) yes
C3 C4 1.363(4) ?
C3 H3 0.9300 ?
C4 C5 1.393(4) ?
C5 C6 1.379(4) ?
C5 H5 0.9300 ?
C6 H6 0.9300 ?
C7 C8 1.349(4) yes
C7 H7 0.9300 ?
C8 C9 1.481(4) ?
C9 H9A 0.9700 ?
C9 H9B 0.9700 ?

loop_
_geom_torsion_atom_site_label_1
_geom_torsion_atom_site_label_2
_geom_torsion_atom_site_label_3
_geom_torsion_atom_site_label_4
_geom_torsion
C7 S1 C1 C6 179.0(2)
C7 S1 C1 C2 -0.8(2)
C6 C1 C2 C3 0.4(4)
S1 C1 C2 C3 -179.80(17)
C6 C1 C2 C8 -179.0(2)
S1 C1 C2 C8 0.8(3)
C1 C2 C3 C4 0.0(3)
C8 C2 C3 C4 179.3(2)
C2 C3 C4 C5 0.0(4)
C2 C3 C4 Cl1 -179.67(18)
C3 C4 C5 C6 -0.4(4)
Cl1 C4 C5 C6 179.2(2)
C4 C5 C6 C1 0.9(4)
C2 C1 C6 C5 -0.9(4)
S1 C1 C6 C5 179.4(2)
C1 S1 C7 C8 0.6(2)
S1 C7 C8 C2 -0.2(3)
S1 C7 C8 C9 179.6(2)
C3 C2 C8 C7 -179.7(2)
C1 C2 C8 C7 -0.4(3)
C3 C2 C8 C9 0.5(4)
C1 C2 C8 C9 179.8(2)
C7 C8 C9 Br1 106.3(3)
C2 C8 C9 Br1 -73.9(3)

loop_
_cod_related_entry_id
_cod_related_entry_database
_cod_related_entry_code
1 ChemSpider 2060079
